data_2200359
loop_
_publ_author_name
'Zerzouf, A.'
'Salem, M.'
'Essassi, E. M.'
'Pierrot, M.'

_publ_section_title
;
 Methyl (2-benzylidene-3-oxo-1,4-benzothiazin-4-yl)acetate
;
_journal_issue 6
_journal_name_full 'Acta Crystallographica Section E'
_journal_page_first o498
_journal_page_last o499
_journal_paper_doi 10.1107/S1600536801007139
_journal_volume 57
_journal_year 2001
_chemical_formula_iupac 'C18 H15 N O3 S'
_chemical_formula_moiety 'C18 H15 N O3 S'
_chemical_formula_sum 'C18 H15 N O3 S'
_chemical_formula_weight 325.39
_chemical_name_systematic
;
Methyl (2-benzylidene-3-oxo-1,4-benzothiazin-4-yl)acetate
;
_space_group_IT_number 14
_symmetry_cell_setting monoclinic
_symmetry_space_group_name_Hall '-P 2ybc'
_symmetry_space_group_name_H-M 'P 1 21/c 1'
_cell_angle_alpha 90.0
_cell_angle_beta 155.4920(10)
_cell_angle_gamma 90.0
_cell_formula_units_Z 4
_cell_length_a 19.0388(6)
_cell_length_b 9.6511(3)
_cell_length_c 20.9817(6)
_cell_measurement_reflns_used '11 106'
_cell_measurement_temperature 298
_cell_measurement_theta_max 26.30
_cell_measurement_theta_min 1
_cell_volume 1599.25(10)
_computing_data_collection 'KappaCCD Reference Manual (Nonius, 1998)'
_computing_data_reduction 'DENZO and SCALEPACK (Otwinowski & Minor, 1997)'
_computing_molecular_graphics 'ORTEPII (Johnson, 1976)'
_computing_publication_material maXus
_computing_structure_refinement 'maXus (Mackay et al., 1999)'
_computing_structure_solution 'SIR92 (Altomare et al., 1994)'
_diffrn_measurement_device CCD
_diffrn_measurement_method '\f scan'
_diffrn_radiation_source 'fine-focus sealed tube'
_diffrn_radiation_type MoK\a
_diffrn_reflns_av_R_equivalents .029
_diffrn_reflns_limit_h_max 23
_diffrn_reflns_limit_h_min -23
_diffrn_reflns_limit_k_max 0
_diffrn_reflns_limit_k_min -12
_diffrn_reflns_limit_l_max 23
_diffrn_reflns_limit_l_min -26
_diffrn_reflns_number 3354
_diffrn_reflns_theta_max 26.36
_exptl_absorpt_coefficient_mu .217
_exptl_absorpt_correction_type none
_exptl_crystal_colour incolore
_exptl_crystal_density_diffrn 1.352
_exptl_crystal_density_method 'not measured'
_exptl_crystal_description cube
_exptl_crystal_F_000 680
_exptl_crystal_size_max .40
_exptl_crystal_size_mid .40
_exptl_crystal_size_min .35
_refine_diff_density_max .19
_refine_diff_density_min -.18
_refine_ls_extinction_method none
_refine_ls_goodness_of_fit_all 1.398
_refine_ls_goodness_of_fit_ref 1.289
_refine_ls_hydrogen_treatment constr
_refine_ls_matrix_type full
_refine_ls_number_parameters 208
_refine_ls_number_reflns 2718
_refine_ls_R_factor_all .048
_refine_ls_R_factor_gt .039
_refine_ls_shift/su_max .005
_refine_ls_shift/su_mean .001
_refine_ls_structure_factor_coef Fsqd
_refine_ls_weighting_details 'w = 1 /[\s^2^(Fo^2^) + 0.03Fo^2^]'
_refine_ls_weighting_scheme sigma
_refine_ls_wR_factor_all .052
_refine_ls_wR_factor_ref .050
_reflns_number_gt 2718
_reflns_number_total 3127
_reflns_threshold_expression I>3\s(I)
_cod_data_source_file wn6016.cif
_cod_data_source_block I
_cod_depositor_comments
;
The following automatic conversions were performed:
'_symmetry_cell_setting' value 'Monoclinic' changed to 'monoclinic'
according to '/home/saulius/struct/CIF-dictionaries/cif_core.dic'
dictionary named 'cif_core.dic' version 2.4.1 from 2010-06-29.

Automatic conversion script
Id: cif_fix_enum 1527 2010-12-29 10:47:43Z saulius 

The following automatic conversions were performed:

'_atom_site_adp_type' tag value 'Uij' was replaced with 'Uani' value
23 times.

Automatic conversion script
Id: cif_fix_values 1646 2011-03-28 12:23:43Z adriana 

The following automatic conversions were performed:

'_symmetry_cell_setting' value 'Monoclinic' changed to 'monoclinic'
according to /home/saulius/struct/CIF-dictionaries/cif_core.dic
dictionary named 'cif_core.dic' version 2.4.1 from 2010-06-29.

Automatic conversion script
Id: cif_fix_values 1715 2011-07-08 13:25:40Z adriana 
;
_cod_original_cell_volume 1599.00(10)
_cod_original_sg_symbol_H-M 'P 21/c'
_cod_database_code 2200359
_cod_database_fobs_code 2200359

loop_
_symmetry_equiv_pos_as_xyz
+X,+Y,+Z
-X,-Y,-Z
'-X,+Y+ 1/2,-Z+ 1/2'
'+X,-Y+ 1/2,+Z+ 1/2'

loop_
_atom_site_label
_atom_site_fract_x
_atom_site_fract_y
_atom_site_fract_z
_atom_site_U_iso_or_equiv
_atom_site_adp_type
_atom_site_occupancy
S1 1.053433(12) .342800(10) .137130(12) .12506(6) Uani 1.00
O18 .63088(3) .54703(3) -.21456(3) .10888(15) Uani 1.00
O21 .29350(3) .41091(3) -.35915(3) .11597(15) Uani 1.00
O23 .55140(4) .50038(3) -.13008(3) .13792(18) Uani 1.00
N4 .68747(3) .34661(3) -.11656(3) .08213(15) Uani 1.00
C2 .92020(4) .48783(4) .03149(4) .09026(19) Uani 1.00
C3 .73651(4) .46372(4) -.10846(4) .09314(19) Uani 1.00
C5 .79921(4) .25548(3) .00846(4) .08782(18) Uani 1.00
C6 .96912(5) .24534(4) .13048(4) .10138(19) Uani 1.00
C7 1.07599(5) .15340(4) .25000(5) .1200(2) Uani 1.00
C8 1.01641(6) .06880(4) .24839(5) .1474(3) Uani 1.00
C9 .84985(5) .07912(4) .12931(5) .1505(3) Uani 1.00
C10 .74245(5) .17301(4) .01160(4) .1104(2) Uani 1.00
C11 .97168(4) .61876(4) .06645(4) .1014(2) Uani 1.00
C12 1.14406(4) .67295(4) .20209(4) .1031(2) Uani 1.00
C13 1.18065(5) .79825(4) .26207(5) .1412(2) Uani 1.00
C14 1.34378(6) .85035(5) .39766(5) .1662(3) Uani 1.00
C15 1.47099(6) .77946(5) .47211(6) .1431(3) Uani 1.00
C16 1.43584(5) .65891(5) .41105(5) .1442(3) Uani 1.00
C17 1.27340(5) .60476(4) .27703(5) .1296(2) Uani 1.00
C19 .50581(4) .33806(4) -.25318(4) .08791(19) Uani 1.00
C20 .45778(5) .42592(4) -.23635(4) .0964(2) Uani 1.00
C22 .22977(6) .48921(6) -.35787(6) .1714(3) Uani 1.00
H7 1.19309 .14961 .33454 .06647 Uiso 1.00
H8 1.08956 .00288 .32917 .07562 Uiso 1.00
H9 .80819 .02020 .12828 .07655 Uiso 1.00
H10 .62756 .18197 -.06891 .06241 Uiso 1.00
H11 .87682 .68092 -.01271 .05863 Uiso 1.00
H13 1.09047 .84869 .20769 .07099 Uiso 1.00
H14 1.36840 .93537 .43985 .080093 Uiso 1.00
H15 1.58469 .81455 .56695 .07539 Uiso 1.00
H16 1.52493 .61204 .46216 .07622 Uiso 1.00
H17 1.25024 .51975 .23580 .06937 Uiso 1.00
H19A .47758 .24310 -.26795 .05483 Uiso 1.00
H19B .44504 .36920 -.34030 .05483 Uiso 1.00
H22A .11103 .47109 -.45079 .08854 Uiso 1.00
H22B .24685 .58634 -.35125 .08854 Uiso 1.00
H22C .28896 .46210 -.27104 .08854 Uiso 1.00

loop_
_atom_site_aniso_label
_atom_site_aniso_U_11
_atom_site_aniso_U_22
_atom_site_aniso_U_33
_atom_site_aniso_U_12
_atom_site_aniso_U_13
_atom_site_aniso_U_23
S1 .04021(5) .04332(5) .05670(6) .01102(5) .04374(5) .01255(5)
O18 .03424(14) .04846(16) .04335(16) .01059(12) .03267(14) .01335(13)
O21 .03301(14) .06142(17) .04817(16) -.00212(13) .03505(14) -.00472(14)
O23 .04515(17) .0714(2) .05273(18) -.01135(15) .04282(17) -.01989(16)
N4 .02654(14) .03747(16) .03242(15) .00039(13) .02529(14) .00022(14)
C2 .03119(18) .03952(19) .03592(19) .00418(15) .03002(18) .00356(16)
C3 .03300(19) .03637(19) .0374(2) .00339(16) .03137(19) .00170(17)
C5 .03325(19) .03168(18) .03361(19) -.00152(15) .02965(18) -.00345(15)
C6 .0372(2) .03568(19) .0413(2) .00303(16) .0355(2) .00130(16)
C7 .0419(2) .0514(2) .0473(2) .01310(19) .0397(2) .0136(2)
C8 .0583(3) .0540(3) .0558(3) .0135(2) .0520(3) .0158(2)
C9 .0607(3) .0488(2) .0592(3) -.0018(2) .0556(3) .0013(2)
C10 .0399(2) .0444(2) .0438(2) -.00542(18) .0377(2) -.00572(19)
C11 .03584(19) .0409(2) .0404(2) .00410(16) .03399(19) .00501(17)
C12 .03836(19) .0404(2) .0406(2) .00032(16) .03590(19) .00306(17)
C13 .0515(2) .0419(2) .0607(3) -.00263(18) .0511(2) -.0011(2)
C14 .0634(3) .0500(2) .0674(3) -.0168(2) .0590(3) -.0153(2)
C15 .0452(3) .0653(3) .0573(3) -.0153(2) .0438(3) -.0098(2)
C16 .0439(2) .0618(3) .0634(3) .0013(2) .0478(2) .0047(2)
C17 .0468(2) .0483(2) .0544(2) -.00173(18) .0468(2) -.00038(19)
C19 .02806(17) .0434(2) .03322(18) -.00383(17) .02569(17) -.00434(18)
C20 .03260(18) .0408(2) .0386(2) -.00042(16) .03126(19) .00180(18)
C22 .0538(3) .0841(3) .0730(3) .0096(2) .0581(3) .0054(3)

loop_
_atom_type_symbol
_atom_type_description
_atom_type_scat_dispersion_real
_atom_type_scat_dispersion_imag
_atom_type_scat_source
'C ' 'C ' .0033 .0016 'Waasmaier & Kirfel, 1995'
'H ' 'H ' .0000 .0000 'Waasmaier & Kirfel, 1995'
'N ' 'N ' .0061 .0033 'Waasmaier & Kirfel, 1995'
'O ' 'O ' .0106 .0060 'Waasmaier & Kirfel, 1995'
'S ' 'S ' .1246 .1234 'Waasmaier & Kirfel, 1995'

loop_
_diffrn_radiation_wavelength
.71073

loop_
_geom_angle_atom_site_label_1
_geom_angle_atom_site_label_2
_geom_angle_atom_site_label_3
_geom_angle
C2 S1 C6 99.27(2)
C20 O21 C22 116.02(3)
C3 N4 C5 124.92(3)
C3 N4 C19 114.65(3)
C5 N4 C19 118.70(3)
S1 C2 C3 117.93(3)
S1 C2 C11 124.46(3)
C3 C2 C11 117.60(3)
O18 C3 N4 120.53(3)
O18 C3 C2 120.49(3)
N4 C3 C2 118.97(3)
N4 C5 C6 120.37(8)
N4 C5 C10 121.21(3)
C6 C5 C10 118.41(3)
S1 C6 C5 122.23(3)
S1 C6 C7 117.89(7)
C5 C6 C7 119.87(9)
C6 C7 C8 121.00(4)
C7 C8 C9 119.31(4)
C8 C9 C10 120.69(10)
C5 C10 C9 120.64(4)
C2 C11 C12 129.15(3)
C11 C12 C13 117.40(8)
C11 C12 C17 124.14(3)
C13 C12 C17 118.41(3)
C12 C13 C14 121.03(9)
C13 C14 C15 119.57(4)
C14 C15 C16 120.19(4)
C15 C16 C17 120.43(10)
C12 C17 C16 120.25(4)
N4 C19 C20 111.46(3)
O21 C20 O23 124.34(10)
O21 C20 C19 110.06(3)
O23 C20 C19 125.60(8)

loop_
_geom_bond_atom_site_label_1
_geom_bond_atom_site_label_2
_geom_bond_site_symmetry_1
_geom_bond_site_symmetry_2
_geom_bond_distance
_geom_bond_publ_flag
S1 C2 . . 1.7534(5) ?
S1 C6 . . 1.7532(11) ?
O18 C3 . . 1.2245(4) ?
O21 C20 . . 1.3330(9) ?
O21 C22 . . 1.4501(16) ?
O23 C20 . . 1.1968(5) ?
N4 C3 . . 1.3744(9) ?
N4 C5 . . 1.4231(4) ?
N4 C19 . . 1.4642(9) ?
C2 C3 . . 1.4898(5) ?
C2 C11 . . 1.3368(5) ?
C5 C6 . . 1.3990(11) ?
C5 C10 . . 1.3909(14) ?
C6 C7 . . 1.3894(5) ?
C7 C8 . . 1.3729(16) ?
C8 C9 . . 1.3748(14) ?
C9 C10 . . 1.3827(5) ?
C11 C12 . . 1.4652(5) ?
C12 C13 . . 1.3914(5) ?
C12 C17 . . 1.3868(13) ?
C13 C14 . . 1.3831(5) ?
C14 C15 . . 1.3745(17) ?
C15 C16 . . 1.3721(7) ?
C16 C17 . . 1.3853(6) ?
C19 C20 . . 1.5060(14) ?

loop_
_cod_related_entry_id
_cod_related_entry_database
_cod_related_entry_code
1 ChemSpider 24731116
